data_1529711
loop_
_publ_author_name
'Butolin, S.A.'
'Belova, L.F.'
'Ivanova, N.M.'
'Samoylova, R.N.'
'Kotenko, O.M.'
'Dokuchaeva, I.M.'

_publ_section_title
;
 Optical and physico-chemical properties of alpha Li I O3 monocrystal
;
_journal_name_full 'Izvestiya Akademii Nauk SSSR, Neorganicheskie Materialy'
_journal_page_first 862
_journal_page_last 865
_journal_volume 11
_journal_year 1975
_chemical_formula_sum 'I Li O3'
_chemical_name_systematic 'Li (I O3)'
_space_group_IT_number 182
_symmetry_space_group_name_Hall 'P 6c 2c'
_symmetry_space_group_name_H-M 'P 63 2 2'
_cell_angle_alpha 90
_cell_angle_beta 90
_cell_angle_gamma 120
_cell_formula_units_Z 2
_cell_length_a 5.484
_cell_length_b 5.484
_cell_length_c 5.177
_cell_volume 134.835
_citation_journal_id_ASTM IVNMAW
_cod_data_source_file Butolin_IVNMAW_1975_196.cif
_cod_data_source_block I1Li1O3
_cod_original_cell_volume 134.8353
_cod_original_formula_sum 'I1 Li1 O3'
_cod_database_code 1529711

loop_
_symmetry_equiv_pos_as_xyz
x,y,z
x-y,x,z+1/2
-y,x-y,z
-x,-y,z+1/2
-x+y,-x,z
y,-x+y,z+1/2
-y,-x,-z+1/2
x-y,-y,-z
x,x-y,-z+1/2
y,x,-z
-x+y,y,-z+1/2
-x,-x+y,-z

loop_
_atom_site_label
_atom_site_type_symbol
_atom_site_fract_x
_atom_site_fract_y
_atom_site_fract_z
_atom_site_occupancy
_atom_site_U_iso_or_equiv
I1 I+5 0.3333 0.6667 0.25 1 0.0
O1 O-2 0.33 0 0 1 0.0
Li1 Li+1 0 0 0.25 1 0.0
